data_2242167
loop_
_publ_author_name
'Alhakmi, Ghaleb'
'Assani, Abderrazzak'
'Saadi, Mohamed'
'El Ammari, Lahcen'

_publ_section_title
;
 Crystal structures of two alkaline earth (<i>M</i> = Ba and Sr)
 dimanganese(II) iron(III) tris(orthophosphates)
;
_journal_coeditor_code WM5384
_journal_issue 5
_journal_name_full 'Acta Crystallographica Section E'
_journal_page_first 767
_journal_page_last 770
_journal_paper_doi 10.1107/S2056989017006120
_journal_volume 73
_journal_year 2017
_chemical_formula_iupac 'Sr Mn2 Fe (P O4)3'
_chemical_formula_moiety 'Fe Mn2 O12 P3 Sr'
_chemical_formula_structural 'Sr Mn2 Fe (P O4)3'
_chemical_formula_sum 'Fe Mn2 O12 P3 Sr'
_chemical_formula_weight 538.25
_chemical_name_systematic
;
Strontium dimanganese(II) iron(III) tris(orthophosphate)
;
_space_group_crystal_system orthorhombic
_space_group_IT_number 60
_space_group_name_Hall '-P 2n 2ab'
_space_group_name_H-M_alt 'P b c n'
_symmetry_space_group_name_Hall '-P 2n 2ab'
_symmetry_space_group_name_H-M 'P b c n'
_audit_creation_method SHELXL-2014/7
_cell_angle_alpha 90
_cell_angle_beta 90
_cell_angle_gamma 90
_cell_formula_units_Z 4
_cell_length_a 6.4304(3)
_cell_length_b 17.8462(7)
_cell_length_c 8.4906(3)
_cell_measurement_reflns_used 2843
_cell_measurement_temperature 296(2)
_cell_measurement_theta_max 39.066
_cell_measurement_theta_min 3.312
_cell_volume 974.37(7)
_computing_cell_refinement
;
SAINT (Bruker, 2014)
;
_computing_data_collection
;
APEX2 (Bruker, 2014)
;
_computing_data_reduction
;
SAINT (Bruker, 2014)
;
_computing_molecular_graphics
;
ORTEP-3 for Windows (Farrugia, 2012), DIAMOND (Brandenburg,
2006)
;
_computing_publication_material
;
publCIF (Westrip, 2010)
;
_computing_structure_refinement
;
SHELXL2014 (Sheldrick, 2015<i>b</i>)
;
_computing_structure_solution
;
SHELXT2014 (Sheldrick, 2015<i>a</i>)
;
_diffrn_ambient_temperature 296(2)
_diffrn_measured_fraction_theta_full 0.999
_diffrn_measured_fraction_theta_max 0.999
_diffrn_measurement_device_type 'Bruker X8 APEX'
_diffrn_measurement_method '\f and \w scans'
_diffrn_radiation_monochromator graphite
_diffrn_radiation_source 'fine-focus sealed tube'
_diffrn_radiation_type MoK\a
_diffrn_radiation_wavelength 0.71073
_diffrn_reflns_av_R_equivalents 0.0310
_diffrn_reflns_limit_h_max 10
_diffrn_reflns_limit_h_min -11
_diffrn_reflns_limit_k_max 31
_diffrn_reflns_limit_k_min -31
_diffrn_reflns_limit_l_max 15
_diffrn_reflns_limit_l_min -8
_diffrn_reflns_number 23889
_diffrn_reflns_theta_full 25.242
_diffrn_reflns_theta_max 39.066
_diffrn_reflns_theta_min 3.312
_exptl_absorpt_coefficient_mu 9.996
_exptl_absorpt_correction_T_max 0.7477
_exptl_absorpt_correction_T_min 0.4039
_exptl_absorpt_correction_type multi-scan
_exptl_absorpt_process_details
;
(<i>SADABS</i>; Krause <i>et al.</i>, 2015)
;
_exptl_crystal_colour 'dark brown'
_exptl_crystal_density_diffrn 3.669
_exptl_crystal_description block
_exptl_crystal_F_000 1020
_exptl_crystal_size_max 0.30
_exptl_crystal_size_mid 0.27
_exptl_crystal_size_min 0.23
_refine_diff_density_max 1.188
_refine_diff_density_min -0.812
_refine_ls_extinction_coef 0.0072(3)
_refine_ls_extinction_expression Fc^*^=kFc[1+0.001xFc^2^\l^3^/sin(2\q)]^-1/4^
_refine_ls_extinction_method
;
SHELXL2014 (Sheldrick, 2015<i>b</i>)
;
_refine_ls_goodness_of_fit_ref 1.081
_refine_ls_hydrogen_treatment undef
_refine_ls_matrix_type full
_refine_ls_number_parameters 89
_refine_ls_number_reflns 2843
_refine_ls_number_restraints 0
_refine_ls_restrained_S_all 1.081
_refine_ls_R_factor_all 0.0252
_refine_ls_R_factor_gt 0.0208
_refine_ls_shift/su_max 0.001
_refine_ls_shift/su_mean 0.000
_refine_ls_structure_factor_coef Fsqd
_refine_ls_weighting_details 'w=1/[\s^2^(Fo^2^)+(0.0183P)^2^+1.2279P] where P=(Fo^2^+2Fc^2^)/3'
_refine_ls_weighting_scheme calc
_refine_ls_wR_factor_gt 0.0466
_refine_ls_wR_factor_ref 0.0479
_reflns_number_gt 2564
_reflns_number_total 2843
_reflns_threshold_expression 'I > 2\s(I)'
_cod_data_source_file wm5384sup1.cif
_cod_data_source_block II
_cod_database_code 2242167
_shelx_space_group_comment
;
The symmetry employed for this shelxl refinement is uniquely defined
by the following loop, which should always be used as a source of
symmetry information in preference to the above space-group names.
They are only intended as comments.
;

loop_
_space_group_symop_operation_xyz
'x, y, z'
'-x+1/2, -y+1/2, z+1/2'
'-x, y, -z+1/2'
'x+1/2, -y+1/2, -z'
'-x, -y, -z'
'x-1/2, y-1/2, -z-1/2'
'x, -y, z-1/2'
'-x-1/2, y-1/2, z'

loop_
_atom_site_type_symbol
_atom_site_label
_atom_site_fract_x
_atom_site_fract_y
_atom_site_fract_z
_atom_site_U_iso_or_equiv
_atom_site_adp_type
_atom_site_calc_flag
_atom_site_occupancy
Sr Sr1 0.5000 0.43233(2) 0.7500 0.00986(4) Uani d 1
Fe Fe1 1.0000 0.31546(2) 0.7500 0.00485(4) Uani d 1
Mn Mn1 0.83818(3) 0.37163(2) 0.39547(2) 0.00679(4) Uani d 1
P P1 0.83555(5) 0.17749(2) 0.53581(3) 0.00571(5) Uani d 1
P P2 1.0000 0.46759(2) 0.7500 0.00485(7) Uani d 1
O O1 1.02378(15) 0.12570(6) 0.54770(13) 0.01473(18) Uani d 1
O O2 0.66091(14) 0.15203(5) 0.64550(11) 0.00922(14) Uani d 1
O O3 0.76936(14) 0.17505(5) 0.36165(10) 0.00794(14) Uani d 1
O O4 0.89115(17) 0.25971(6) 0.57468(12) 0.01448(18) Uani d 1
O O5 0.89256(14) 0.41164(5) 0.63388(10) 0.00662(13) Uani d 1
O O6 0.82775(15) 0.51251(5) 0.82684(12) 0.00991(14) Uani d 1

loop_
_atom_site_aniso_label
_atom_site_aniso_U_11
_atom_site_aniso_U_22
_atom_site_aniso_U_33
_atom_site_aniso_U_12
_atom_site_aniso_U_13
_atom_site_aniso_U_23
Sr1 0.00601(7) 0.01296(7) 0.01060(7) 0.000 -0.00134(5) 0.000
Fe1 0.00567(9) 0.00423(8) 0.00466(8) 0.000 0.00026(7) 0.000
Mn1 0.00547(7) 0.00927(7) 0.00563(7) -0.00023(5) 0.00064(5) -0.00056(5)
P1 0.00382(10) 0.00858(11) 0.00473(10) -0.00077(9) -0.00010(9) -0.00167(8)
P2 0.00502(15) 0.00357(13) 0.00597(15) 0.000 -0.00017(12) 0.000
O1 0.0066(4) 0.0237(5) 0.0139(4) 0.0062(3) -0.0013(3) 0.0010(4)
O2 0.0061(3) 0.0149(4) 0.0067(3) -0.0015(3) 0.0009(3) 0.0025(3)
O3 0.0067(3) 0.0125(3) 0.0046(3) 0.0001(3) -0.0012(3) -0.0013(3)
O4 0.0174(4) 0.0133(4) 0.0128(4) -0.0084(3) 0.0029(3) -0.0074(3)
O5 0.0085(3) 0.0062(3) 0.0052(3) -0.0009(3) -0.0016(3) -0.0006(2)
O6 0.0085(3) 0.0073(3) 0.0140(4) 0.0019(3) 0.0015(3) -0.0032(3)

loop_
_atom_type_symbol
_atom_type_description
_atom_type_scat_dispersion_real
_atom_type_scat_dispersion_imag
_atom_type_scat_source
O O 0.0110 0.0060 'International Tables Vol C Tables 4.2.6.8 and 6.1.1.4'
P P 0.1020 0.0940 'International Tables Vol C Tables 4.2.6.8 and 6.1.1.4'
Mn Mn 0.3370 0.7280 'International Tables Vol C Tables 4.2.6.8 and 6.1.1.4'
Fe Fe 0.3460 0.8440 'International Tables Vol C Tables 4.2.6.8 and 6.1.1.4'
Sr Sr -1.5310 3.2500 'International Tables Vol C Tables 4.2.6.8 and 6.1.1.4'

loop_
_geom_angle_atom_site_label_1
_geom_angle_atom_site_label_2
_geom_angle_atom_site_label_3
_geom_angle_site_symmetry_1
_geom_angle_site_symmetry_3
_geom_angle
O3 Sr1 O3 4_456 2_655 85.14(4)
O3 Sr1 O6 4_456 3_656 81.58(3)
O3 Sr1 O6 2_655 3_656 161.43(3)
O3 Sr1 O6 4_456 . 161.43(3)
O3 Sr1 O6 2_655 . 81.58(3)
O6 Sr1 O6 3_656 . 114.07(4)
O3 Sr1 O5 4_456 . 107.18(3)
O3 Sr1 O5 2_655 . 60.39(3)
O6 Sr1 O5 3_656 . 136.36(3)
O6 Sr1 O5 . . 54.77(3)
O3 Sr1 O5 4_456 3_656 60.39(3)
O3 Sr1 O5 2_655 3_656 107.18(3)
O6 Sr1 O5 3_656 3_656 54.77(3)
O6 Sr1 O5 . 3_656 136.36(3)
O5 Sr1 O5 . 3_656 164.49(4)
O3 Sr1 O1 4_456 4_456 54.30(3)
O3 Sr1 O1 2_655 4_456 91.49(3)
O6 Sr1 O1 3_656 4_456 91.23(3)
O6 Sr1 O1 . 4_456 112.98(3)
O5 Sr1 O1 . 4_456 64.17(3)
O5 Sr1 O1 3_656 4_456 109.48(3)
O3 Sr1 O1 4_456 2_655 91.49(3)
O3 Sr1 O1 2_655 2_655 54.30(3)
O6 Sr1 O1 3_656 2_655 112.98(3)
O6 Sr1 O1 . 2_655 91.23(3)
O5 Sr1 O1 . 2_655 109.48(3)
O5 Sr1 O1 3_656 2_655 64.17(3)
O1 Sr1 O1 4_456 2_655 135.52(5)
O4 Fe1 O4 . 3_756 117.67(7)
O4 Fe1 O3 . 4_556 89.54(4)
O4 Fe1 O3 3_756 4_556 95.53(4)
O4 Fe1 O3 . 2_655 95.53(4)
O4 Fe1 O3 3_756 2_655 89.54(4)
O3 Fe1 O3 4_556 2_655 170.19(5)
O4 Fe1 O5 . . 86.54(4)
O4 Fe1 O5 3_756 . 155.20(4)
O3 Fe1 O5 4_556 . 89.60(4)
O3 Fe1 O5 2_655 . 82.35(4)
O4 Fe1 O5 . 3_756 155.20(4)
O4 Fe1 O5 3_756 3_756 86.54(4)
O3 Fe1 O5 4_556 3_756 82.35(4)
O3 Fe1 O5 2_655 3_756 89.60(4)
O5 Fe1 O5 . 3_756 70.09(5)
O1 Mn1 O2 4_456 4_556 169.25(4)
O1 Mn1 O6 4_456 7_565 90.60(4)
O2 Mn1 O6 4_556 7_565 100.11(4)
O1 Mn1 O2 4_456 2_654 103.58(4)
O2 Mn1 O2 4_556 2_654 78.47(4)
O6 Mn1 O2 7_565 2_654 85.52(4)
O1 Mn1 O5 4_456 . 86.15(4)
O2 Mn1 O5 4_556 . 93.44(4)
O6 Mn1 O5 7_565 . 86.65(4)
O2 Mn1 O5 2_654 . 167.55(4)
O1 Mn1 O4 4_456 . 90.54(4)
O2 Mn1 O4 4_556 . 79.18(4)
O6 Mn1 O4 7_565 . 157.72(4)
O2 Mn1 O4 2_654 . 115.78(3)
O5 Mn1 O4 . . 71.23(3)
O1 P1 O2 . . 111.25(6)
O1 P1 O3 . . 105.40(6)
O2 P1 O3 . . 111.95(5)
O1 P1 O4 . . 112.17(6)
O2 P1 O4 . . 108.80(6)
O3 P1 O4 . . 107.21(6)
O6 P2 O6 . 3_756 116.11(7)
O6 P2 O5 . 3_756 112.91(5)
O6 P2 O5 3_756 3_756 106.63(5)
O6 P2 O5 . . 106.64(5)
O6 P2 O5 3_756 . 112.91(5)
O5 P2 O5 3_756 . 100.66(7)

loop_
_geom_bond_atom_site_label_1
_geom_bond_atom_site_label_2
_geom_bond_site_symmetry_2
_geom_bond_distance
Sr1 O3 4_456 2.6020(9)
Sr1 O3 2_655 2.6020(9)
Sr1 O6 3_656 2.6296(9)
Sr1 O6 . 2.6296(10)
Sr1 O5 . 2.7351(9)
Sr1 O5 3_656 2.7351(9)
Sr1 O1 4_456 2.7358(11)
Sr1 O1 2_655 2.7358(11)
Fe1 O4 . 1.9224(10)
Fe1 O4 3_756 1.9224(10)
Fe1 O3 4_556 1.9818(9)
Fe1 O3 2_655 1.9818(9)
Fe1 O5 . 2.0966(9)
Fe1 O5 3_756 2.0966(9)
Mn1 O1 4_456 2.0790(10)
Mn1 O2 4_556 2.1462(9)
Mn1 O6 7_565 2.1494(9)
Mn1 O2 2_654 2.1641(9)
Mn1 O5 . 2.1748(9)
Mn1 O4 . 2.5338(12)
P1 O1 . 1.5263(10)
P1 O2 . 1.5281(9)
P1 O3 . 1.5394(9)
P1 O4 . 1.5459(10)
P2 O6 . 1.5149(9)
P2 O6 3_756 1.5149(9)
P2 O5 3_756 1.5641(9)
P2 O5 . 1.5641(9)

_cod_database_fobs_code 2242167
